data_7151632
loop_
_publ_author_name
'Cheng, Ge'
'Slawin, Alexandra M. Z.'
'Vautravers, Nicolas R.'
'Andr\'e, Pascal'
'Morris, Russell E.'
'Samuel, Ifor D. W.'
'Cole-Hamilton, David'

_publ_section_title
;
 Synthesis of hybrid dendritic molecules with diazaphospholidine oxide
 grafted at the surface of octavinylsilsesquioxane (OVS).
;
_journal_issue 4
_journal_name_full 'Organic &amp; biomolecular chemistry'
_journal_page_first 1189
_journal_page_last 1200
_journal_paper_doi 10.1039/C0OB00297F
_journal_volume 9
_journal_year 2011
_chemical_formula_moiety 'C25 H26 I N2 O3 P'
_chemical_formula_sum 'C25 H26 I N2 O3 P'
_chemical_formula_weight 560.35
_chemical_name_systematic
;
?
;
_space_group_IT_number 14
_symmetry_cell_setting monoclinic
_symmetry_space_group_name_Hall '-P 2yn'
_symmetry_space_group_name_H-M 'P 1 21/n 1'
_atom_sites_solution_hydrogens geom
_atom_sites_solution_primary direct
_atom_sites_solution_secondary difmap
_audit_creation_method SHELXL-97
_cell_angle_alpha 90.00
_cell_angle_beta 101.211(4)
_cell_angle_gamma 90.00
_cell_formula_units_Z 4
_cell_length_a 14.786(3)
_cell_length_b 9.781(2)
_cell_length_c 16.323(4)
_cell_measurement_reflns_used 91
_cell_measurement_temperature 125(2)
_cell_measurement_theta_max 28
_cell_measurement_theta_min 12
_cell_volume 2315.6(9)
_computing_cell_refinement 'Bruker SMART'
_computing_data_collection 'Bruker SMART'
_computing_data_reduction 'Bruker SHELXTL'
_computing_molecular_graphics 'Bruker SHELXTL'
_computing_publication_material 'Bruker SHELXTL'
_computing_structure_refinement 'SHELXL-97 (Sheldrick, 1997)'
_computing_structure_solution 'SHELXS-97 (Sheldrick, 1990)'
_diffrn_ambient_temperature 125(2)
_diffrn_measured_fraction_theta_full 0.982
_diffrn_measured_fraction_theta_max 0.982
_diffrn_measurement_device_type 'CCD area detector'
_diffrn_measurement_method 'phi and omega scans'
_diffrn_radiation_monochromator graphite
_diffrn_radiation_source 'fine-focus sealed tube'
_diffrn_radiation_type MoK\a
_diffrn_radiation_wavelength 0.71073
_diffrn_reflns_av_R_equivalents 0.0671
_diffrn_reflns_av_sigmaI/netI 0.0890
_diffrn_reflns_limit_h_max 17
_diffrn_reflns_limit_h_min -17
_diffrn_reflns_limit_k_max 6
_diffrn_reflns_limit_k_min -11
_diffrn_reflns_limit_l_max 19
_diffrn_reflns_limit_l_min -19
_diffrn_reflns_number 11581
_diffrn_reflns_theta_full 25.42
_diffrn_reflns_theta_max 25.42
_diffrn_reflns_theta_min 2.07
_exptl_absorpt_coefficient_mu 1.482
_exptl_absorpt_correction_T_max 1.00000
_exptl_absorpt_correction_T_min 0.878996
_exptl_absorpt_correction_type multi-scan
_exptl_absorpt_process_details SADABS
_exptl_crystal_colour colourless
_exptl_crystal_density_diffrn 1.607
_exptl_crystal_density_method 'not measured'
_exptl_crystal_description prism
_exptl_crystal_F_000 1128
_exptl_crystal_size_max .12
_exptl_crystal_size_mid .1
_exptl_crystal_size_min .05
_refine_diff_density_max 0.477
_refine_diff_density_min -0.427
_refine_diff_density_rms 0.102
_refine_ls_extinction_coef 0.00019(11)
_refine_ls_extinction_expression Fc^*^=kFc[1+0.001xFc^2^\l^3^/sin(2\q)]^-1/4^
_refine_ls_extinction_method SHELXL
_refine_ls_goodness_of_fit_ref 0.914
_refine_ls_hydrogen_treatment constr
_refine_ls_matrix_type full
_refine_ls_number_parameters 291
_refine_ls_number_reflns 4199
_refine_ls_number_restraints 0
_refine_ls_restrained_S_all 0.914
_refine_ls_R_factor_all 0.0871
_refine_ls_R_factor_gt 0.0396
_refine_ls_shift/su_max 0.003
_refine_ls_shift/su_mean 0.000
_refine_ls_structure_factor_coef Fsqd
_refine_ls_weighting_details 'calc w=1/[\s^2^(Fo^2^)+(0.0277P)^2^+0.0000P] where P=(Fo^2^+2Fc^2^)/3'
_refine_ls_weighting_scheme calc
_refine_ls_wR_factor_gt 0.0629
_refine_ls_wR_factor_ref 0.0722
_reflns_number_gt 2660
_reflns_number_total 4199
_reflns_threshold_expression >2sigma(I)
_cod_data_source_file C0OB00297F.TXT
_cod_data_source_block 11
_cod_depositor_comments
;
The following automatic conversions were performed:
'_symmetry_cell_setting' value 'Monoclinic' changed to 'monoclinic'
according to '/home/saulius/struct/CIF-dictionaries/cif_core.dic'
dictionary named 'cif_core.dic' version 2.4.1 from 2010-06-29.

Automatic conversion script
Id: cif_fix_enum 1555 2011-01-17 13:19:09Z saulius 
;
_cod_original_cell_volume 2315.7(9)
_cod_original_sg_symbol_H-M P2(1)/n
_cod_database_code 7151632

loop_
_symmetry_equiv_pos_as_xyz
'x, y, z'
'-x+1/2, y+1/2, -z+1/2'
'-x, -y, -z'
'x-1/2, -y-1/2, z-1/2'

loop_
_atom_site_label
_atom_site_type_symbol
_atom_site_fract_x
_atom_site_fract_y
_atom_site_fract_z
_atom_site_U_iso_or_equiv
_atom_site_adp_type
_atom_site_occupancy
_atom_site_symmetry_multiplicity
_atom_site_calc_flag
_atom_site_refinement_flags
_atom_site_disorder_assembly
_atom_site_disorder_group
P1 P 0.33801(7) 1.23977(11) 0.87405(6) 0.0156(3) Uani 1 1 d . . .
O1 O 0.34942(18) 1.0911(3) 0.88521(16) 0.0168(7) Uani 1 1 d . . .
N1 N 0.3895(2) 1.3135(3) 0.8039(2) 0.0179(9) Uani 1 1 d . . .
C1 C 0.3784(3) 1.3294(4) 0.9722(2) 0.0159(10) Uani 1 1 d . . .
C2 C 0.3277(3) 1.4157(4) 1.0142(3) 0.0161(10) Uani 1 1 d . . .
O2 O 0.2401(2) 1.4503(3) 0.97326(18) 0.0249(8) Uani 1 1 d . . .
C3 C 0.3646(3) 1.4703(4) 1.0917(3) 0.0204(11) Uani 1 1 d . . .
H3A H 0.3283 1.5266 1.1201 0.024 Uiso 1 1 calc R . .
C4 C 0.4549(3) 1.4417(4) 1.1270(3) 0.0201(11) Uani 1 1 d . . .
H4A H 0.4799 1.4770 1.1809 0.024 Uiso 1 1 calc R . .
C5 C 0.5098(3) 1.3635(4) 1.0867(3) 0.0193(10) Uani 1 1 d . . .
H5A H 0.5727 1.3478 1.1110 0.023 Uiso 1 1 calc R . .
C6 C 0.4714(3) 1.3082(4) 1.0098(3) 0.0179(10) Uani 1 1 d . . .
C7 C 0.1748(3) 1.4910(5) 1.0226(3) 0.0276(12) Uani 1 1 d . . .
H7A H 0.1760 1.4258 1.0683 0.041 Uiso 1 1 calc R . .
H7B H 0.1129 1.4929 0.9876 0.041 Uiso 1 1 calc R . .
H7C H 0.1906 1.5823 1.0456 0.041 Uiso 1 1 calc R . .
O6 O 0.51964(18) 1.2275(3) 0.96428(16) 0.0191(7) Uani 1 1 d . . .
C8 C 0.4544(3) 1.2370(5) 0.7635(2) 0.0231(11) Uani 1 1 d . . .
H8A H 0.4502 1.1377 0.7741 0.028 Uiso 1 1 calc R . .
H8B H 0.5185 1.2675 0.7848 0.028 Uiso 1 1 calc R . .
C9 C 0.4250(3) 1.2685(5) 0.6697(3) 0.0332(12) Uani 1 1 d . . .
H9A H 0.4630 1.3427 0.6528 0.040 Uiso 1 1 calc R . .
H9B H 0.4305 1.1863 0.6356 0.040 Uiso 1 1 calc R . .
C10 C 0.3248(3) 1.3125(5) 0.6603(3) 0.0288(12) Uani 1 1 d . . .
H10A H 0.3059 1.3712 0.6105 0.035 Uiso 1 1 calc R . .
H10B H 0.2833 1.2324 0.6560 0.035 Uiso 1 1 calc R . .
C11 C 0.3249(3) 1.3918(5) 0.7402(3) 0.0221(11) Uani 1 1 d . . .
H11A H 0.3498 1.4858 0.7351 0.027 Uiso 1 1 calc R . .
C12 C 0.2333(3) 1.4009(5) 0.7699(3) 0.0261(12) Uani 1 1 d . . .
H12A H 0.2283 1.4897 0.7977 0.031 Uiso 1 1 calc R . .
H12B H 0.1812 1.3927 0.7218 0.031 Uiso 1 1 calc R . .
N13 N 0.2313(2) 1.2884(4) 0.8287(2) 0.0196(8) Uani 1 1 d . . .
C13 C 0.1512(3) 1.2635(4) 0.8603(3) 0.0209(10) Uani 1 1 d . . .
C14 C 0.0683(3) 1.3338(5) 0.8293(3) 0.0301(12) Uani 1 1 d . . .
H14A H 0.0659 1.3974 0.7849 0.036 Uiso 1 1 calc R . .
C15 C -0.0090(3) 1.3110(5) 0.8625(3) 0.0370(14) Uani 1 1 d . . .
H15A H -0.0642 1.3593 0.8406 0.044 Uiso 1 1 calc R . .
C16 C -0.0081(3) 1.2208(5) 0.9261(3) 0.0345(12) Uani 1 1 d . . .
H16A H -0.0615 1.2072 0.9493 0.041 Uiso 1 1 calc R . .
C17 C 0.0721(3) 1.1492(5) 0.9564(3) 0.0360(13) Uani 1 1 d . . .
H17A H 0.0734 1.0859 1.0007 0.043 Uiso 1 1 calc R . .
C18 C 0.1502(3) 1.1681(4) 0.9233(3) 0.0237(11) Uani 1 1 d . . .
H18A H 0.2038 1.1154 0.9437 0.028 Uiso 1 1 calc R . .
C19 C 0.6122(3) 1.1938(4) 1.0011(3) 0.0200(11) Uani 1 1 d . . .
H19A H 0.6145 1.1501 1.0562 0.024 Uiso 1 1 calc R . .
H19B H 0.6505 1.2776 1.0094 0.024 Uiso 1 1 calc R . .
C20 C 0.6483(3) 1.0973(4) 0.9435(2) 0.0148(10) Uani 1 1 d . . .
C21 C 0.7375(3) 1.1104(4) 0.9299(2) 0.0174(10) Uani 1 1 d . . .
H21A H 0.7747 1.1842 0.9549 0.021 Uiso 1 1 calc R . .
C22 C 0.7735(3) 1.0178(5) 0.8805(3) 0.0229(11) Uani 1 1 d . . .
H22A H 0.8351 1.0275 0.8724 0.028 Uiso 1 1 calc R . .
C23 C 0.7204(3) 0.9134(4) 0.8438(3) 0.0183(10) Uani 1 1 d . . .
C24 C 0.6298(3) 0.8986(4) 0.8550(3) 0.0209(11) Uani 1 1 d . . .
H24A H 0.5928 0.8258 0.8284 0.025 Uiso 1 1 calc R . .
C25 C 0.5939(3) 0.9903(4) 0.9050(3) 0.0213(11) Uani 1 1 d . . .
H25A H 0.5323 0.9801 0.9130 0.026 Uiso 1 1 calc R . .
I23 I 0.77288(2) 0.77502(3) 0.76701(2) 0.03000(12) Uani 1 1 d . . .

loop_
_atom_site_aniso_label
_atom_site_aniso_U_11
_atom_site_aniso_U_22
_atom_site_aniso_U_33
_atom_site_aniso_U_23
_atom_site_aniso_U_13
_atom_site_aniso_U_12
P1 0.0166(6) 0.0143(7) 0.0148(5) 0.0011(5) 0.0001(4) 0.0000(5)
O1 0.0192(17) 0.0101(17) 0.0187(17) 0.0007(13) -0.0018(13) 0.0020(12)
N1 0.019(2) 0.014(2) 0.019(2) -0.0002(15) -0.0009(16) 0.0011(16)
C1 0.022(3) 0.009(2) 0.016(2) 0.0007(19) 0.002(2) -0.0029(19)
C2 0.016(3) 0.012(2) 0.022(3) 0.007(2) 0.008(2) 0.0025(19)
O2 0.0198(19) 0.030(2) 0.0237(18) -0.0024(14) 0.0005(14) 0.0087(14)
C3 0.026(3) 0.016(3) 0.022(3) -0.005(2) 0.012(2) -0.001(2)
C4 0.021(3) 0.021(3) 0.016(3) -0.002(2) -0.001(2) -0.005(2)
C5 0.014(3) 0.022(3) 0.020(3) -0.002(2) -0.002(2) -0.004(2)
C6 0.019(3) 0.014(3) 0.021(2) 0.000(2) 0.006(2) -0.0026(19)
C7 0.019(3) 0.025(3) 0.039(3) -0.005(2) 0.005(2) 0.005(2)
O6 0.0140(15) 0.0228(17) 0.0180(15) -0.0037(14) -0.0030(12) 0.0048(14)
C8 0.022(2) 0.024(3) 0.023(2) 0.000(2) 0.0045(19) 0.002(2)
C9 0.036(3) 0.044(3) 0.022(3) 0.000(3) 0.009(2) -0.001(3)
C10 0.037(3) 0.033(3) 0.014(2) 0.005(2) -0.002(2) -0.005(2)
C11 0.027(3) 0.021(3) 0.016(3) 0.006(2) -0.002(2) -0.007(2)
C12 0.029(3) 0.031(3) 0.017(3) 0.010(2) 0.002(2) 0.007(2)
N13 0.022(2) 0.017(2) 0.0178(19) 0.0022(17) -0.0021(16) 0.0016(17)
C13 0.014(2) 0.022(3) 0.026(2) -0.001(2) 0.0021(19) -0.003(2)
C14 0.018(3) 0.035(3) 0.034(3) 0.005(2) -0.002(2) 0.001(2)
C15 0.014(3) 0.045(4) 0.050(3) -0.004(3) 0.001(2) 0.005(2)
C16 0.021(3) 0.040(3) 0.043(3) -0.006(3) 0.009(2) -0.005(3)
C17 0.026(3) 0.037(3) 0.044(3) 0.007(3) 0.006(3) -0.010(3)
C18 0.022(3) 0.020(3) 0.028(3) 0.002(2) 0.003(2) 0.001(2)
C19 0.017(2) 0.020(3) 0.022(2) 0.004(2) -0.002(2) -0.002(2)
C20 0.013(2) 0.020(3) 0.012(2) 0.001(2) 0.0017(19) 0.003(2)
C21 0.014(3) 0.019(3) 0.016(2) 0.0012(19) -0.0026(19) -0.006(2)
C22 0.015(3) 0.031(3) 0.024(3) 0.002(2) 0.005(2) -0.001(2)
C23 0.028(3) 0.013(3) 0.016(2) 0.0026(19) 0.009(2) 0.003(2)
C24 0.021(3) 0.017(3) 0.024(3) -0.002(2) 0.001(2) -0.008(2)
C25 0.017(3) 0.021(3) 0.026(3) 0.006(2) 0.006(2) 0.003(2)
I23 0.0343(2) 0.03033(19) 0.02909(18) -0.00117(18) 0.01525(13) 0.00589(18)

loop_
_atom_type_symbol
_atom_type_description
_atom_type_scat_dispersion_real
_atom_type_scat_dispersion_imag
_atom_type_scat_source
C C 0.0033 0.0016 'International Tables Vol C Tables 4.2.6.8 and 6.1.1.4'
H H 0.0000 0.0000 'International Tables Vol C Tables 4.2.6.8 and 6.1.1.4'
N N 0.0061 0.0033 'International Tables Vol C Tables 4.2.6.8 and 6.1.1.4'
O O 0.0106 0.0060 'International Tables Vol C Tables 4.2.6.8 and 6.1.1.4'
P P 0.1023 0.0942 'International Tables Vol C Tables 4.2.6.8 and 6.1.1.4'
I I -0.4742 1.8119 'International Tables Vol C Tables 4.2.6.8 and 6.1.1.4'

loop_
_geom_angle_atom_site_label_1
_geom_angle_atom_site_label_2
_geom_angle_atom_site_label_3
_geom_angle
_geom_angle_site_symmetry_1
_geom_angle_site_symmetry_3
_geom_angle_publ_flag
O1 P1 N1 117.29(17) . . ?
O1 P1 N13 114.23(17) . . ?
N1 P1 N13 95.21(17) . . ?
O1 P1 C1 110.90(17) . . ?
N1 P1 C1 106.35(18) . . ?
N13 P1 C1 111.81(19) . . ?
C8 N1 C11 109.6(3) . . ?
C8 N1 P1 121.0(3) . . ?
C11 N1 P1 112.9(3) . . ?
C2 C1 C6 116.6(4) . . ?
C2 C1 P1 127.4(3) . . ?
C6 C1 P1 115.9(3) . . ?
O2 C2 C3 121.0(4) . . ?
O2 C2 C1 117.0(4) . . ?
C3 C2 C1 121.9(4) . . ?
C2 O2 C7 118.0(3) . . ?
C4 C3 C2 118.9(4) . . ?
C4 C3 H3A 120.6 . . ?
C2 C3 H3A 120.6 . . ?
C5 C4 C3 121.9(4) . . ?
C5 C4 H4A 119.1 . . ?
C3 C4 H4A 119.1 . . ?
C4 C5 C6 118.5(4) . . ?
C4 C5 H5A 120.8 . . ?
C6 C5 H5A 120.8 . . ?
O6 C6 C5 123.4(4) . . ?
O6 C6 C1 114.5(4) . . ?
C5 C6 C1 122.1(4) . . ?
O2 C7 H7A 109.5 . . ?
O2 C7 H7B 109.5 . . ?
H7A C7 H7B 109.5 . . ?
O2 C7 H7C 109.5 . . ?
H7A C7 H7C 109.5 . . ?
H7B C7 H7C 109.5 . . ?
C6 O6 C19 117.6(3) . . ?
N1 C8 C9 105.2(3) . . ?
N1 C8 H8A 110.7 . . ?
C9 C8 H8A 110.7 . . ?
N1 C8 H8B 110.7 . . ?
C9 C8 H8B 110.7 . . ?
H8A C8 H8B 108.8 . . ?
C10 C9 C8 103.7(3) . . ?
C10 C9 H9A 111.0 . . ?
C8 C9 H9A 111.0 . . ?
C10 C9 H9B 111.0 . . ?
C8 C9 H9B 111.0 . . ?
H9A C9 H9B 109.0 . . ?
C11 C10 C9 102.7(4) . . ?
C11 C10 H10A 111.2 . . ?
C9 C10 H10A 111.2 . . ?
C11 C10 H10B 111.2 . . ?
C9 C10 H10B 111.2 . . ?
H10A C10 H10B 109.1 . . ?
N1 C11 C10 103.4(3) . . ?
N1 C11 C12 107.3(3) . . ?
C10 C11 C12 116.7(4) . . ?
N1 C11 H11A 109.7 . . ?
C10 C11 H11A 109.7 . . ?
C12 C11 H11A 109.7 . . ?
N13 C12 C11 107.2(3) . . ?
N13 C12 H12A 110.3 . . ?
C11 C12 H12A 110.3 . . ?
N13 C12 H12B 110.3 . . ?
C11 C12 H12B 110.3 . . ?
H12A C12 H12B 108.5 . . ?
C13 N13 C12 119.9(3) . . ?
C13 N13 P1 125.3(3) . . ?
C12 N13 P1 111.4(3) . . ?
C18 C13 N13 121.3(4) . . ?
C18 C13 C14 117.3(4) . . ?
N13 C13 C14 121.3(4) . . ?
C15 C14 C13 120.7(5) . . ?
C15 C14 H14A 119.7 . . ?
C13 C14 H14A 119.7 . . ?
C16 C15 C14 121.3(5) . . ?
C16 C15 H15A 119.3 . . ?
C14 C15 H15A 119.3 . . ?
C15 C16 C17 118.8(5) . . ?
C15 C16 H16A 120.6 . . ?
C17 C16 H16A 120.6 . . ?
C18 C17 C16 121.1(5) . . ?
C18 C17 H17A 119.4 . . ?
C16 C17 H17A 119.4 . . ?
C17 C18 C13 120.6(4) . . ?
C17 C18 H18A 119.7 . . ?
C13 C18 H18A 119.7 . . ?
O6 C19 C20 108.1(3) . . ?
O6 C19 H19A 110.1 . . ?
C20 C19 H19A 110.1 . . ?
O6 C19 H19B 110.1 . . ?
C20 C19 H19B 110.1 . . ?
H19A C19 H19B 108.4 . . ?
C21 C20 C25 118.7(4) . . ?
C21 C20 C19 120.5(4) . . ?
C25 C20 C19 120.7(4) . . ?
C20 C21 C22 121.2(4) . . ?
C20 C21 H21A 119.4 . . ?
C22 C21 H21A 119.4 . . ?
C23 C22 C21 119.6(4) . . ?
C23 C22 H22A 120.2 . . ?
C21 C22 H22A 120.2 . . ?
C22 C23 C24 120.6(4) . . ?
C22 C23 I23 120.1(3) . . ?
C24 C23 I23 119.3(3) . . ?
C25 C24 C23 119.9(4) . . ?
C25 C24 H24A 120.1 . . ?
C23 C24 H24A 120.1 . . ?
C24 C25 C20 119.9(4) . . ?
C24 C25 H25A 120.1 . . ?
C20 C25 H25A 120.1 . . ?

loop_
_geom_bond_atom_site_label_1
_geom_bond_atom_site_label_2
_geom_bond_distance
_geom_bond_site_symmetry_2
_geom_bond_publ_flag
P1 O1 1.471(3) . ?
P1 N1 1.658(3) . ?
P1 N13 1.676(3) . ?
P1 C1 1.822(4) . ?
N1 C8 1.470(5) . ?
N1 C11 1.482(5) . ?
C1 C2 1.395(6) . ?
C1 C6 1.408(6) . ?
C2 O2 1.380(5) . ?
C2 C3 1.384(6) . ?
O2 C7 1.429(5) . ?
C3 C4 1.375(6) . ?
C3 H3A 0.9500 . ?
C4 C5 1.373(6) . ?
C4 H4A 0.9500 . ?
C5 C6 1.384(6) . ?
C5 H5A 0.9500 . ?
C6 O6 1.374(5) . ?
C7 H7A 0.9800 . ?
C7 H7B 0.9800 . ?
C7 H7C 0.9800 . ?
O6 C19 1.423(5) . ?
C8 C9 1.540(6) . ?
C8 H8A 0.9900 . ?
C8 H8B 0.9900 . ?
C9 C10 1.521(6) . ?
C9 H9A 0.9900 . ?
C9 H9B 0.9900 . ?
C10 C11 1.517(6) . ?
C10 H10A 0.9900 . ?
C10 H10B 0.9900 . ?
C11 C12 1.527(6) . ?
C11 H11A 1.0000 . ?
C12 N13 1.465(5) . ?
C12 H12A 0.9900 . ?
C12 H12B 0.9900 . ?
N13 C13 1.402(5) . ?
C13 C18 1.391(6) . ?
C13 C14 1.411(6) . ?
C14 C15 1.376(6) . ?
C14 H14A 0.9500 . ?
C15 C16 1.361(6) . ?
C15 H15A 0.9500 . ?
C16 C17 1.383(6) . ?
C16 H16A 0.9500 . ?
C17 C18 1.379(6) . ?
C17 H17A 0.9500 . ?
C18 H18A 0.9500 . ?
C19 C20 1.502(6) . ?
C19 H19A 0.9900 . ?
C19 H19B 0.9900 . ?
C20 C21 1.386(6) . ?
C20 C25 1.394(6) . ?
C21 C22 1.385(6) . ?
C21 H21A 0.9500 . ?
C22 C23 1.356(6) . ?
C22 H22A 0.9500 . ?
C23 C24 1.393(6) . ?
C23 I23 2.094(4) . ?
C24 C25 1.386(6) . ?
C24 H24A 0.9500 . ?
C25 H25A 0.9500 . ?

loop_
_geom_torsion_atom_site_label_1
_geom_torsion_atom_site_label_2
_geom_torsion_atom_site_label_3
_geom_torsion_atom_site_label_4
_geom_torsion
_geom_torsion_site_symmetry_1
_geom_torsion_site_symmetry_2
_geom_torsion_site_symmetry_3
_geom_torsion_site_symmetry_4
_geom_torsion_publ_flag
O1 P1 N1 C8 -8.5(4) . . . . ?
N13 P1 N1 C8 -129.2(3) . . . . ?
C1 P1 N1 C8 116.2(3) . . . . ?
O1 P1 N1 C11 124.4(3) . . . . ?
N13 P1 N1 C11 3.7(3) . . . . ?
C1 P1 N1 C11 -110.9(3) . . . . ?
O1 P1 C1 C2 -120.8(4) . . . . ?
N1 P1 C1 C2 110.6(4) . . . . ?
N13 P1 C1 C2 7.9(4) . . . . ?
O1 P1 C1 C6 58.8(4) . . . . ?
N1 P1 C1 C6 -69.8(3) . . . . ?
N13 P1 C1 C6 -172.4(3) . . . . ?
C6 C1 C2 O2 172.4(3) . . . . ?
P1 C1 C2 O2 -7.9(6) . . . . ?
C6 C1 C2 C3 -4.4(6) . . . . ?
P1 C1 C2 C3 175.2(3) . . . . ?
C3 C2 O2 C7 -27.0(6) . . . . ?
C1 C2 O2 C7 156.2(4) . . . . ?
O2 C2 C3 C4 -174.7(4) . . . . ?
C1 C2 C3 C4 2.0(6) . . . . ?
C2 C3 C4 C5 1.6(6) . . . . ?
C3 C4 C5 C6 -2.5(7) . . . . ?
C4 C5 C6 O6 -179.4(4) . . . . ?
C4 C5 C6 C1 -0.1(6) . . . . ?
C2 C1 C6 O6 -177.2(4) . . . . ?
P1 C1 C6 O6 3.1(5) . . . . ?
C2 C1 C6 C5 3.4(6) . . . . ?
P1 C1 C6 C5 -176.2(3) . . . . ?
C5 C6 O6 C19 3.7(6) . . . . ?
C1 C6 O6 C19 -175.7(3) . . . . ?
C11 N1 C8 C9 -1.6(5) . . . . ?
P1 N1 C8 C9 132.6(3) . . . . ?
N1 C8 C9 C10 -22.1(5) . . . . ?
C8 C9 C10 C11 36.8(5) . . . . ?
C8 N1 C11 C10 24.7(4) . . . . ?
P1 N1 C11 C10 -113.5(3) . . . . ?
C8 N1 C11 C12 148.7(4) . . . . ?
P1 N1 C11 C12 10.5(4) . . . . ?
C9 C10 C11 N1 -37.7(4) . . . . ?
C9 C10 C11 C12 -155.3(4) . . . . ?
N1 C11 C12 N13 -22.1(5) . . . . ?
C10 C11 C12 N13 93.3(4) . . . . ?
C11 C12 N13 C13 -174.1(4) . . . . ?
C11 C12 N13 P1 25.6(4) . . . . ?
O1 P1 N13 C13 60.2(4) . . . . ?
N1 P1 N13 C13 -176.7(4) . . . . ?
C1 P1 N13 C13 -66.8(4) . . . . ?
O1 P1 N13 C12 -140.8(3) . . . . ?
N1 P1 N13 C12 -17.7(3) . . . . ?
C1 P1 N13 C12 92.3(3) . . . . ?
C12 N13 C13 C18 -172.5(4) . . . . ?
P1 N13 C13 C18 -15.2(6) . . . . ?
C12 N13 C13 C14 7.8(6) . . . . ?
P1 N13 C13 C14 165.2(3) . . . . ?
C18 C13 C14 C15 2.1(7) . . . . ?
N13 C13 C14 C15 -178.2(4) . . . . ?
C13 C14 C15 C16 0.1(8) . . . . ?
C14 C15 C16 C17 -1.2(8) . . . . ?
C15 C16 C17 C18 0.1(8) . . . . ?
C16 C17 C18 C13 2.2(7) . . . . ?
N13 C13 C18 C17 177.1(4) . . . . ?
C14 C13 C18 C17 -3.3(6) . . . . ?
C6 O6 C19 C20 175.8(3) . . . . ?
O6 C19 C20 C21 139.3(4) . . . . ?
O6 C19 C20 C25 -42.9(5) . . . . ?
C25 C20 C21 C22 -1.4(6) . . . . ?
C19 C20 C21 C22 176.4(4) . . . . ?
C20 C21 C22 C23 0.9(6) . . . . ?
C21 C22 C23 C24 0.2(6) . . . . ?
C21 C22 C23 I23 178.7(3) . . . . ?
C22 C23 C24 C25 -0.8(6) . . . . ?
I23 C23 C24 C25 -179.3(3) . . . . ?
C23 C24 C25 C20 0.3(6) . . . . ?
C21 C20 C25 C24 0.7(6) . . . . ?
C19 C20 C25 C24 -177.1(4) . . . . ?
